data_4132433
loop_
_publ_author_name
'Zeng, Rong'
'Feller, Moran'
'Diskin-Posner, Yael'
'Shimon, Linda J. W.'
'Ben-David, Yehoshoa'
'Milstein, David'

_publ_section_title
;
 CO Oxidation by N<sub>2</sub>O Homogeneously Catalyzed by Ruthenium
 Hydride Pincer Complexes Indicating a New Mechanism.
;
_journal_issue 23
_journal_name_full 'Journal of the American Chemical Society'
_journal_page_first 7061
_journal_page_last 7064
_journal_paper_doi 10.1021/jacs.8b03927
_journal_volume 140
_journal_year 2018
_chemical_formula_moiety 'C20 H27 Cl2 N2 O P Ru, C H Cl3'
_chemical_formula_sum 'C21 H28 Cl5 N2 O P Ru'
_chemical_formula_weight 633.74
_space_group_crystal_system monoclinic
_space_group_IT_number 14
_space_group_name_Hall '-P 2ybc'
_space_group_name_H-M_alt 'P 1 21/c 1'
_atom_sites_solution_hydrogens geom
_audit_creation_method SHELXL-2014/7
_cell_angle_alpha 90
_cell_angle_beta 108.745(2)
_cell_angle_gamma 90
_cell_formula_units_Z 4
_cell_length_a 13.1954(7)
_cell_length_b 15.1605(8)
_cell_length_c 14.1886(7)
_cell_measurement_reflns_used 9686
_cell_measurement_temperature 100(2)
_cell_measurement_theta_max 33.375
_cell_measurement_theta_min 2.143
_cell_volume 2687.9(2)
_computing_cell_refinement 'SAINT V8.38A (?, 2016)'
_computing_data_collection 'SAINT V8.38A (?, 2016)'
_computing_data_reduction 'SAINT V8.38A (?, 2016)'
_computing_structure_refinement 'SHELXL-2014/7 (Sheldrick, 2014)'
_computing_structure_solution 'ShelXT (Sheldrick, 2015)'
_diffrn_ambient_temperature 100(2)
_diffrn_measured_fraction_theta_full 0.998
_diffrn_measured_fraction_theta_max 0.998
_diffrn_measurement_device_type 'Bruker APEX-II CCD'
_diffrn_measurement_method '\f and \w scans'
_diffrn_radiation_type MoK\a
_diffrn_radiation_wavelength 0.71073
_diffrn_reflns_av_R_equivalents 0.0453
_diffrn_reflns_av_unetI/netI 0.0301
_diffrn_reflns_Laue_measured_fraction_full 0.998
_diffrn_reflns_Laue_measured_fraction_max 0.998
_diffrn_reflns_limit_h_max 20
_diffrn_reflns_limit_h_min -20
_diffrn_reflns_limit_k_max 23
_diffrn_reflns_limit_k_min -23
_diffrn_reflns_limit_l_max 21
_diffrn_reflns_limit_l_min -21
_diffrn_reflns_number 72405
_diffrn_reflns_point_group_measured_fraction_full 0.998
_diffrn_reflns_point_group_measured_fraction_max 0.998
_diffrn_reflns_theta_full 25.242
_diffrn_reflns_theta_max 33.188
_diffrn_reflns_theta_min 2.890
_exptl_absorpt_coefficient_mu 1.156
_exptl_absorpt_correction_T_max 0.7465
_exptl_absorpt_correction_T_min 0.6653
_exptl_absorpt_correction_type multi-scan
_exptl_absorpt_process_details
;
SADABS-2016/2 (Bruker,2016) was used for absorption correction.
wR2(int) was 0.1244 before and 0.0515 after correction.
The Ratio of minimum to maximum transmission is 0.8912.
The \l/2 correction factor is Not present.
;
_exptl_crystal_colour yellow
_exptl_crystal_density_diffrn 1.566
_exptl_crystal_description plate
_exptl_crystal_F_000 1280
_exptl_crystal_size_max 0.500
_exptl_crystal_size_mid 0.200
_exptl_crystal_size_min 0.050
_refine_diff_density_max 0.935
_refine_diff_density_min -0.889
_refine_diff_density_rms 0.090
_refine_ls_extinction_method none
_refine_ls_goodness_of_fit_ref 1.017
_refine_ls_hydrogen_treatment constr
_refine_ls_matrix_type full
_refine_ls_number_parameters 320
_refine_ls_number_reflns 10263
_refine_ls_number_restraints 19
_refine_ls_restrained_S_all 1.041
_refine_ls_R_factor_all 0.0389
_refine_ls_R_factor_gt 0.0282
_refine_ls_shift/su_max 0.003
_refine_ls_shift/su_mean 0.000
_refine_ls_structure_factor_coef Fsqd
_refine_ls_weighting_details 'w=1/[\s^2^(Fo^2^)+(0.0217P)^2^+2.4704P] where P=(Fo^2^+2Fc^2^)/3'
_refine_ls_weighting_scheme calc
_refine_ls_wR_factor_gt 0.0597
_refine_ls_wR_factor_ref 0.0639
_reflns_Friedel_coverage 0.000
_reflns_number_gt 8536
_reflns_number_total 10263
_reflns_threshold_expression 'I > 2\s(I)'
_cod_data_source_file ja8b03927_si_002.cif
_cod_data_source_block complex18
_cod_original_sg_symbol_H-M 'P 21/c'
_cod_database_code 4132433
_shelx_shelxl_version_number 2014/7
_shelx_space_group_comment
;
The symmetry employed for this shelxl refinement is uniquely defined
by the following loop, which should always be used as a source of
symmetry information in preference to the above space-group names.
They are only intended as comments.
;
_shelx_estimated_absorpt_t_min 0.596
_shelx_estimated_absorpt_t_max 0.944

loop_
_space_group_symop_operation_xyz
'x, y, z'
'-x, y+1/2, -z+1/2'
'-x, -y, -z'
'x, -y-1/2, z-1/2'

loop_
_atom_site_label
_atom_site_type_symbol
_atom_site_fract_x
_atom_site_fract_y
_atom_site_fract_z
_atom_site_U_iso_or_equiv
_atom_site_adp_type
_atom_site_occupancy
_atom_site_site_symmetry_order
_atom_site_calc_flag
_atom_site_refinement_flags_posn
_atom_site_refinement_flags_adp
_atom_site_refinement_flags_occupancy
_atom_site_disorder_assembly
_atom_site_disorder_group
Ru1 Ru 0.67973(2) 0.64846(2) 0.29884(2) 0.00964(3) Uani 1 1 d . . . . .
Cl1 Cl 0.70669(3) 0.78070(2) 0.39791(3) 0.01744(7) Uani 1 1 d . . . . .
Cl2 Cl 0.55530(3) 0.73008(2) 0.15703(3) 0.01534(7) Uani 1 1 d . . . . .
P1 P 0.82795(3) 0.65282(2) 0.24362(3) 0.01062(6) Uani 1 1 d . . . . .
O1 O 0.77770(10) 0.54054(8) 0.47888(9) 0.0231(2) Uani 1 1 d . . . . .
N1 N 0.63593(10) 0.54502(8) 0.20346(9) 0.0115(2) Uani 1 1 d . . . . .
N2 N 0.53887(10) 0.60373(9) 0.32743(10) 0.0153(2) Uani 1 1 d . . . . .
C1 C 0.76377(12) 0.59565(10) 0.12374(10) 0.0144(3) Uani 1 1 d . . . . .
H1A H 0.7296 0.6398 0.0718 0.017 Uiso 1 1 calc R U . . .
H1B H 0.8191 0.5643 0.1033 0.017 Uiso 1 1 calc R U . . .
C2 C 0.68081(12) 0.53053(9) 0.13176(10) 0.0130(2) Uani 1 1 d . . . . .
C3 C 0.64624(14) 0.46008(11) 0.06623(12) 0.0192(3) Uani 1 1 d . . . . .
H3 H 0.6789 0.4488 0.0167 0.023 Uiso 1 1 calc R U . . .
C4 C 0.56400(14) 0.40653(11) 0.07356(13) 0.0219(3) Uani 1 1 d . . . . .
H4 H 0.5407 0.3578 0.0298 0.026 Uiso 1 1 calc R U . . .
C5 C 0.51575(13) 0.42440(11) 0.14528(13) 0.0202(3) Uani 1 1 d . . . . .
H5 H 0.4586 0.3887 0.1505 0.024 Uiso 1 1 calc R U . . .
C6 C 0.55241(12) 0.49514(10) 0.20920(11) 0.0144(3) Uani 1 1 d . . . . .
C7 C 0.50368(12) 0.52483(10) 0.28409(12) 0.0164(3) Uani 1 1 d . . . . .
C8 C 0.42648(15) 0.47644(12) 0.30935(14) 0.0256(4) Uani 1 1 d . . . . .
H8 H 0.4031 0.4209 0.2793 0.031 Uiso 1 1 calc R U . . .
C9 C 0.38447(16) 0.51115(14) 0.37938(16) 0.0321(4) Uani 1 1 d . . . . .
H9 H 0.3319 0.4792 0.3979 0.038 Uiso 1 1 calc R U . . .
C10 C 0.41910(15) 0.59207(14) 0.42206(15) 0.0291(4) Uani 1 1 d . . . . .
H10 H 0.3899 0.6169 0.4692 0.035 Uiso 1 1 calc R U . . .
C11 C 0.49753(14) 0.63667(12) 0.39495(13) 0.0215(3) Uani 1 1 d . . . . .
H11 H 0.5225 0.6919 0.4250 0.026 Uiso 1 1 calc R U . . .
C12 C 0.94287(12) 0.57766(10) 0.31005(11) 0.0150(3) Uani 1 1 d . . . . .
C13 C 0.89882(13) 0.48306(10) 0.30467(12) 0.0176(3) Uani 1 1 d . . . . .
H13A H 0.8769 0.4624 0.2356 0.026 Uiso 1 1 calc R U . . .
H13B H 0.8370 0.4825 0.3286 0.026 Uiso 1 1 calc R U . . .
H13C H 0.9546 0.4441 0.3463 0.026 Uiso 1 1 calc R U . . .
C14 C 0.99302(13) 0.60510(11) 0.41997(12) 0.0193(3) Uani 1 1 d . . . . .
H14A H 0.9368 0.6095 0.4511 0.029 Uiso 1 1 calc R U . . .
H14B H 1.0284 0.6624 0.4235 0.029 Uiso 1 1 calc R U . . .
H14C H 1.0457 0.5608 0.4551 0.029 Uiso 1 1 calc R U . . .
C15 C 1.03303(14) 0.57534(12) 0.26280(14) 0.0240(3) Uani 1 1 d . . . . .
H15A H 1.0022 0.5639 0.1913 0.036 Uiso 1 1 calc R U . . .
H15B H 1.0839 0.5284 0.2939 0.036 Uiso 1 1 calc R U . . .
H15C H 1.0703 0.6322 0.2733 0.036 Uiso 1 1 calc R U . . .
C16 C 0.88214(12) 0.75877(10) 0.21044(11) 0.0156(3) Uani 1 1 d . . . . .
C17 C 0.93480(13) 0.74921(12) 0.12851(12) 0.0206(3) Uani 1 1 d . . . . .
H17A H 0.8840 0.7218 0.0696 0.031 Uiso 1 1 calc R U . . .
H17B H 0.9988 0.7121 0.1529 0.031 Uiso 1 1 calc R U . . .
H17C H 0.9551 0.8076 0.1109 0.031 Uiso 1 1 calc R U . . .
C18 C 0.96093(14) 0.79933(11) 0.30545(12) 0.0212(3) Uani 1 1 d . . . . .
H18A H 1.0278 0.7655 0.3251 0.032 Uiso 1 1 calc R U . . .
H18B H 0.9293 0.7976 0.3592 0.032 Uiso 1 1 calc R U . . .
H18C H 0.9758 0.8607 0.2924 0.032 Uiso 1 1 calc R U . . .
C19 C 0.78754(13) 0.82267(11) 0.17218(13) 0.0202(3) Uani 1 1 d . . . . .
H19A H 0.8135 0.8798 0.1572 0.030 Uiso 1 1 calc R U . . .
H19B H 0.7529 0.8304 0.2233 0.030 Uiso 1 1 calc R U . . .
H19C H 0.7358 0.7986 0.1117 0.030 Uiso 1 1 calc R U . . .
C21 C 0.74769(12) 0.58205(10) 0.40968(12) 0.0165(3) Uani 1 1 d . . . . .
C22 C 0.7093(3) 0.2157(3) 0.3566(3) 0.0340(8) Uani 0.61 1 d D . P A 1
H22 H 0.6297 0.2094 0.3350 0.041 Uiso 0.61 1 calc R U P A 1
Cl3 Cl 0.7640(2) 0.11496(19) 0.36656(18) 0.0531(7) Uani 0.61 1 d D . P A 1
Cl4 Cl 0.75337(9) 0.26145(11) 0.47746(12) 0.0786(5) Uani 0.61 1 d D . P A 1
Cl5 Cl 0.74287(13) 0.27712(13) 0.26944(17) 0.0859(8) Uani 0.61 1 d D . P A 1
C22A C 0.722(2) 0.2269(10) 0.3301(11) 0.103 Uiso 0.2 1 d D U P B 2
H22A H 0.6420 0.2225 0.3093 0.103 Uiso 0.2 1 calc R U P B 2
Cl3A Cl 0.7649(5) 0.1112(4) 0.3552(5) 0.0276(10) Uiso 0.2 1 d D . P B 2
Cl4A Cl 0.7528(2) 0.3081(2) 0.4303(2) 0.0315(5) Uiso 0.2 1 d D . P B 2
Cl5A Cl 0.7452(3) 0.2653(3) 0.2192(3) 0.0233(9) Uiso 0.2 1 d D . P B 2
C22B C 0.7030(7) 0.2427(5) 0.3269(6) 0.0110(16) Uiso 0.19 1 d D . P C 3
H22B H 0.6242 0.2313 0.3023 0.013 Uiso 0.19 1 calc R U P C 3
Cl3B Cl 0.7329(2) 0.33644(19) 0.4051(2) 0.0290(5) Uiso 0.19 1 d D . P C 3
Cl4B Cl 0.7737(5) 0.1486(4) 0.3910(4) 0.0681(15) Uiso 0.19 1 d D . P C 3
Cl5B Cl 0.7457(4) 0.2751(4) 0.2341(4) 0.0316(13) Uiso 0.19 1 d D . P C 3

loop_
_atom_site_aniso_label
_atom_site_aniso_U_11
_atom_site_aniso_U_22
_atom_site_aniso_U_33
_atom_site_aniso_U_23
_atom_site_aniso_U_13
_atom_site_aniso_U_12
Ru1 0.00983(5) 0.00920(5) 0.01013(5) -0.00035(4) 0.00355(3) 0.00089(4)
Cl1 0.01997(17) 0.01479(15) 0.01509(15) -0.00417(12) 0.00218(13) 0.00407(13)
Cl2 0.01344(15) 0.01479(15) 0.01532(15) 0.00094(12) 0.00119(12) 0.00076(12)
P1 0.01017(15) 0.01065(15) 0.01120(15) 0.00163(12) 0.00366(12) -0.00036(12)
O1 0.0268(6) 0.0237(6) 0.0231(6) 0.0024(5) 0.0140(5) 0.0057(5)
N1 0.0119(5) 0.0101(5) 0.0123(5) -0.0002(4) 0.0038(4) 0.0000(4)
N2 0.0133(6) 0.0167(6) 0.0180(6) 0.0020(5) 0.0080(5) 0.0027(5)
C1 0.0157(6) 0.0165(6) 0.0124(6) 0.0001(5) 0.0066(5) -0.0006(5)
C2 0.0149(6) 0.0129(6) 0.0110(6) -0.0002(5) 0.0037(5) 0.0005(5)
C3 0.0237(8) 0.0176(7) 0.0159(6) -0.0045(5) 0.0058(6) -0.0008(6)
C4 0.0249(8) 0.0162(7) 0.0213(7) -0.0057(6) 0.0028(6) -0.0043(6)
C5 0.0173(7) 0.0154(7) 0.0255(8) -0.0021(6) 0.0034(6) -0.0054(6)
C6 0.0123(6) 0.0131(6) 0.0175(6) 0.0010(5) 0.0045(5) -0.0015(5)
C7 0.0132(6) 0.0158(6) 0.0211(7) 0.0031(5) 0.0069(5) 0.0002(5)
C8 0.0217(8) 0.0244(8) 0.0346(9) 0.0038(7) 0.0147(7) -0.0054(7)
C9 0.0257(9) 0.0389(11) 0.0398(11) 0.0068(9) 0.0220(8) -0.0042(8)
C10 0.0258(9) 0.0383(10) 0.0312(9) 0.0038(8) 0.0203(8) 0.0037(8)
C11 0.0206(7) 0.0249(8) 0.0227(7) 0.0014(6) 0.0122(6) 0.0048(6)
C12 0.0123(6) 0.0163(6) 0.0173(6) 0.0035(5) 0.0059(5) 0.0033(5)
C13 0.0193(7) 0.0144(6) 0.0215(7) 0.0021(5) 0.0097(6) 0.0052(5)
C14 0.0154(7) 0.0208(7) 0.0181(7) 0.0057(6) 0.0004(5) 0.0009(6)
C15 0.0170(7) 0.0283(9) 0.0311(9) 0.0066(7) 0.0139(7) 0.0053(6)
C16 0.0153(6) 0.0145(6) 0.0162(6) 0.0043(5) 0.0038(5) -0.0037(5)
C17 0.0176(7) 0.0263(8) 0.0184(7) 0.0055(6) 0.0064(6) -0.0048(6)
C18 0.0216(8) 0.0183(7) 0.0208(7) 0.0021(6) 0.0027(6) -0.0084(6)
C19 0.0202(7) 0.0149(7) 0.0237(7) 0.0079(6) 0.0046(6) -0.0007(6)
C21 0.0131(6) 0.0185(7) 0.0195(7) -0.0077(5) 0.0075(5) 0.0011(5)
C22 0.0106(13) 0.037(2) 0.053(2) -0.0132(19) 0.0082(14) -0.0017(13)
Cl3 0.0647(10) 0.0686(12) 0.0422(10) 0.0032(7) 0.0398(8) -0.0105(7)
Cl4 0.0374(6) 0.0851(10) 0.0941(10) -0.0621(9) -0.0056(6) 0.0054(6)
Cl5 0.0438(7) 0.0748(11) 0.138(2) 0.0682(15) 0.0284(10) 0.0083(6)

loop_
_atom_type_symbol
_atom_type_description
_atom_type_scat_dispersion_real
_atom_type_scat_dispersion_imag
_atom_type_scat_source
C C 0.0033 0.0016 'International Tables Vol C Tables 4.2.6.8 and 6.1.1.4'
H H 0.0000 0.0000 'International Tables Vol C Tables 4.2.6.8 and 6.1.1.4'
N N 0.0061 0.0033 'International Tables Vol C Tables 4.2.6.8 and 6.1.1.4'
O O 0.0106 0.0060 'International Tables Vol C Tables 4.2.6.8 and 6.1.1.4'
P P 0.1023 0.0942 'International Tables Vol C Tables 4.2.6.8 and 6.1.1.4'
Cl Cl 0.1484 0.1585 'International Tables Vol C Tables 4.2.6.8 and 6.1.1.4'
Ru Ru -1.2594 0.8363 'International Tables Vol C Tables 4.2.6.8 and 6.1.1.4'

loop_
_geom_angle_atom_site_label_1
_geom_angle_atom_site_label_2
_geom_angle_atom_site_label_3
_geom_angle
C21 Ru1 N1 95.93(6)
C21 Ru1 N2 83.04(6)
N1 Ru1 N2 78.62(5)
C21 Ru1 P1 94.11(5)
N1 Ru1 P1 83.55(4)
N2 Ru1 P1 161.52(4)
C21 Ru1 Cl1 90.95(5)
N1 Ru1 Cl1 171.51(4)
N2 Ru1 Cl1 97.35(4)
P1 Ru1 Cl1 100.960(14)
C21 Ru1 Cl2 168.58(5)
N1 Ru1 Cl2 82.66(3)
N2 Ru1 Cl2 85.58(4)
P1 Ru1 Cl2 96.974(13)
Cl1 Ru1 Cl2 89.615(13)
C1 P1 C16 105.56(7)
C1 P1 C12 103.45(7)
C16 P1 C12 109.37(7)
C1 P1 Ru1 96.32(5)
C16 P1 Ru1 122.46(5)
C12 P1 Ru1 116.18(5)
C2 N1 C6 120.98(12)
C2 N1 Ru1 121.90(10)
C6 N1 Ru1 116.87(10)
C11 N2 C7 119.55(14)
C11 N2 Ru1 126.54(12)
C7 N2 Ru1 112.70(10)
C2 C1 P1 111.48(10)
N1 C2 C3 119.94(14)
N1 C2 C1 117.14(12)
C3 C2 C1 122.85(13)
C4 C3 C2 119.70(15)
C3 C4 C5 119.67(15)
C6 C5 C4 118.94(15)
N1 C6 C5 120.64(14)
N1 C6 C7 114.95(13)
C5 C6 C7 124.37(14)
N2 C7 C8 121.33(15)
N2 C7 C6 115.44(13)
C8 C7 C6 123.23(15)
C9 C8 C7 118.56(17)
C10 C9 C8 119.96(17)
C9 C10 C11 118.83(17)
N2 C11 C10 121.74(17)
C13 C12 C15 106.78(13)
C13 C12 C14 109.49(12)
C15 C12 C14 107.78(13)
C13 C12 P1 107.90(10)
C15 C12 P1 113.87(11)
C14 C12 P1 110.89(10)
C19 C16 C17 107.77(13)
C19 C16 C18 107.51(13)
C17 C16 C18 110.88(13)
C19 C16 P1 107.25(10)
C17 C16 P1 114.13(11)
C18 C16 P1 109.03(10)
O1 C21 Ru1 171.82(14)
Cl3 C22 Cl5 110.6(2)
Cl3 C22 Cl4 106.1(3)
Cl5 C22 Cl4 114.0(2)
Cl5A C22A Cl4A 113.9(9)
Cl5A C22A Cl3A 110.4(9)
Cl4A C22A Cl3A 120.9(10)
Cl5B C22B Cl3B 101.3(5)
Cl5B C22B Cl4B 112.7(5)
Cl3B C22B Cl4B 110.3(5)

loop_
_geom_bond_atom_site_label_1
_geom_bond_atom_site_label_2
_geom_bond_distance
Ru1 C21 1.8397(16)
Ru1 N1 2.0303(12)
Ru1 N2 2.1362(13)
Ru1 P1 2.3299(4)
Ru1 Cl1 2.4083(4)
Ru1 Cl2 2.4804(4)
P1 C1 1.8536(15)
P1 C16 1.8787(15)
P1 C12 1.8888(15)
O1 C21 1.126(2)
N1 C2 1.3495(18)
N1 C6 1.3604(19)
N2 C11 1.342(2)
N2 C7 1.357(2)
C1 C2 1.505(2)
C2 C3 1.393(2)
C3 C4 1.386(2)
C4 C5 1.390(2)
C5 C6 1.387(2)
C6 C7 1.478(2)
C7 C8 1.392(2)
C8 C9 1.388(3)
C9 C10 1.379(3)
C10 C11 1.390(2)
C12 C13 1.540(2)
C12 C15 1.542(2)
C12 C14 1.543(2)
C16 C19 1.535(2)
C16 C17 1.541(2)
C16 C18 1.541(2)
C22 Cl3 1.676(4)
C22 Cl5 1.715(5)
C22 Cl4 1.766(4)
C22A Cl5A 1.796(14)
C22A Cl4A 1.826(15)
C22A Cl3A 1.842(15)
C22B Cl5B 1.664(9)
C22B Cl3B 1.768(9)
C22B Cl4B 1.785(9)

loop_
_geom_torsion_atom_site_label_1
_geom_torsion_atom_site_label_2
_geom_torsion_atom_site_label_3
_geom_torsion_atom_site_label_4
_geom_torsion
C16 P1 C1 C2 -157.14(11)
C12 P1 C1 C2 87.99(11)
Ru1 P1 C1 C2 -30.89(11)
C6 N1 C2 C3 -4.2(2)
Ru1 N1 C2 C3 -178.27(11)
C6 N1 C2 C1 172.88(13)
Ru1 N1 C2 C1 -1.24(17)
P1 C1 C2 N1 24.56(16)
P1 C1 C2 C3 -158.51(12)
N1 C2 C3 C4 1.6(2)
C1 C2 C3 C4 -175.27(15)
C2 C3 C4 C5 0.9(3)
C3 C4 C5 C6 -1.0(2)
C2 N1 C6 C5 4.2(2)
Ru1 N1 C6 C5 178.56(12)
C2 N1 C6 C7 -173.40(13)
Ru1 N1 C6 C7 1.00(17)
C4 C5 C6 N1 -1.6(2)
C4 C5 C6 C7 175.77(15)
C11 N2 C7 C8 -1.0(2)
Ru1 N2 C7 C8 167.25(13)
C11 N2 C7 C6 178.74(14)
Ru1 N2 C7 C6 -13.01(16)
N1 C6 C7 N2 8.4(2)
C5 C6 C7 N2 -169.08(15)
N1 C6 C7 C8 -171.88(15)
C5 C6 C7 C8 10.7(3)
N2 C7 C8 C9 0.9(3)
C6 C7 C8 C9 -178.82(17)
C7 C8 C9 C10 0.2(3)
C8 C9 C10 C11 -1.2(3)
C7 N2 C11 C10 0.0(2)
Ru1 N2 C11 C10 -166.49(13)
C9 C10 C11 N2 1.1(3)
C1 P1 C12 C13 -49.07(11)
C16 P1 C12 C13 -161.19(10)
Ru1 P1 C12 C13 55.03(11)
C1 P1 C12 C15 69.26(13)
C16 P1 C12 C15 -42.85(14)
Ru1 P1 C12 C15 173.36(10)
C1 P1 C12 C14 -168.98(10)
C16 P1 C12 C14 78.90(12)
Ru1 P1 C12 C14 -64.88(11)
C1 P1 C16 C19 78.16(12)
C12 P1 C16 C19 -171.12(10)
Ru1 P1 C16 C19 -30.05(12)
C1 P1 C16 C17 -41.13(13)
C12 P1 C16 C17 69.59(12)
Ru1 P1 C16 C17 -149.34(9)
C1 P1 C16 C18 -165.72(11)
C12 P1 C16 C18 -54.99(13)
Ru1 P1 C16 C18 86.07(12)
